data_7211553
loop_
_publ_author_name
'Fan, Jun'
'Wang, Zhi-Hong'
'Yang, Ming'
'Yin, Xia'
'Zhang, Wei-Guang'
'Huang, Zhuo-Fen'
'Zeng, Rong-Hua'

_publ_section_title
;
 Controlled synthesis, structures and properties of one-, two-, and
 three-dimensional lanthanide coordination polymers based on
 (8-quinolyloxy)acetate
;
_journal_issue 1
_journal_name_full CrystEngComm
_journal_page_first 216
_journal_paper_doi 10.1039/b910219a
_journal_volume 12
_journal_year 2010
_chemical_formula_moiety 'C46 H34 N4 O17 Pr2, 3(H2 O)'
_chemical_formula_sum 'C46 H40 N4 O20 Pr2'
_chemical_formula_weight 1250.64
_chemical_name_systematic
;
?
;
_space_group_IT_number 14
_symmetry_cell_setting monoclinic
_symmetry_space_group_name_Hall '-P 2ybc'
_symmetry_space_group_name_H-M 'P 1 21/c 1'
_atom_sites_solution_hydrogens geom
_atom_sites_solution_primary direct
_atom_sites_solution_secondary difmap
_audit_creation_method SHELXL-97
_cell_angle_alpha 90.00
_cell_angle_beta 100.38(3)
_cell_angle_gamma 90.00
_cell_formula_units_Z 4
_cell_length_a 19.268(4)
_cell_length_b 16.070(3)
_cell_length_c 15.592(3)
_cell_measurement_reflns_used 8597
_cell_measurement_temperature 298(2)
_cell_measurement_theta_max 25.25
_cell_measurement_theta_min 1.07
_cell_volume 4748.8(17)
_computing_cell_refinement 'SAINT (Bruker, 2004)'
_computing_data_collection 'APEX-II (Bruker, 2004)'
_computing_data_reduction SAINT
_computing_molecular_graphics 'SHELXTL-XP (Bruker, 2004)'
_computing_publication_material SHELXTL
_computing_structure_refinement 'SHELXL-97 (Sheldrick, 1997)'
_computing_structure_solution 'SHELXS-97 (Sheldrick, 1990)'
_diffrn_ambient_temperature 298(2)
_diffrn_measured_fraction_theta_full 0.998
_diffrn_measured_fraction_theta_max 0.998
_diffrn_measurement_device_type 'Bruker Smart Apex II CCD area detector'
_diffrn_measurement_method '\f and \w scan'
_diffrn_radiation_monochromator graphite
_diffrn_radiation_source 'fine-focus sealed tube'
_diffrn_radiation_type MoK\a
_diffrn_radiation_wavelength 0.71073
_diffrn_reflns_av_R_equivalents 0.0972
_diffrn_reflns_av_sigmaI/netI 0.0818
_diffrn_reflns_limit_h_max 23
_diffrn_reflns_limit_h_min -23
_diffrn_reflns_limit_k_max 19
_diffrn_reflns_limit_k_min -19
_diffrn_reflns_limit_l_max 18
_diffrn_reflns_limit_l_min -18
_diffrn_reflns_number 50762
_diffrn_reflns_theta_full 25.25
_diffrn_reflns_theta_max 25.25
_diffrn_reflns_theta_min 1.66
_exptl_absorpt_coefficient_mu 2.113
_exptl_absorpt_correction_T_max 0.7216
_exptl_absorpt_correction_T_min 0.6158
_exptl_absorpt_correction_type multi-scan
_exptl_absorpt_process_details SADABS
_exptl_crystal_colour light-green
_exptl_crystal_density_diffrn 1.749
_exptl_crystal_density_method 'not measured'
_exptl_crystal_description block
_exptl_crystal_F_000 2488
_exptl_crystal_size_max 0.30
_exptl_crystal_size_mid 0.20
_exptl_crystal_size_min 0.16
_refine_diff_density_max 2.399
_refine_diff_density_min -0.886
_refine_diff_density_rms 0.145
_refine_ls_extinction_method none
_refine_ls_goodness_of_fit_ref 1.016
_refine_ls_hydrogen_treatment constr
_refine_ls_matrix_type full
_refine_ls_number_parameters 649
_refine_ls_number_reflns 8595
_refine_ls_number_restraints 0
_refine_ls_restrained_S_all 1.016
_refine_ls_R_factor_all 0.1012
_refine_ls_R_factor_gt 0.0538
_refine_ls_shift/su_max 0.001
_refine_ls_shift/su_mean 0.000
_refine_ls_structure_factor_coef Fsqd
_refine_ls_weighting_details 'calc w=1/[\s^2^(Fo^2^)+(0.0800P)^2^+0.2200P] where P=(Fo^2^+2Fc^2^)/3'
_refine_ls_weighting_scheme calc
_refine_ls_wR_factor_gt 0.1215
_refine_ls_wR_factor_ref 0.1482
_reflns_number_gt 5649
_reflns_number_total 8595
_reflns_threshold_expression >2sigma(I)
_cod_data_source_file b910219a.txt
_cod_data_source_block a1
_cod_original_cell_volume 4748.8(16)
_cod_original_sg_symbol_H-M 'P 21/c'
_cod_database_code 7211553

loop_
_symmetry_equiv_pos_as_xyz
'x, y, z'
'-x, y+1/2, -z+1/2'
'-x, -y, -z'
'x, -y-1/2, z-1/2'

loop_
_atom_site_label
_atom_site_type_symbol
_atom_site_fract_x
_atom_site_fract_y
_atom_site_fract_z
_atom_site_U_iso_or_equiv
_atom_site_adp_type
_atom_site_occupancy
_atom_site_symmetry_multiplicity
_atom_site_calc_flag
_atom_site_refinement_flags
C1 C 0.1085(5) 0.9090(6) 0.6302(6) 0.053(3) Uani 1 1 d .
H1 H 0.1434 0.9158 0.6793 0.064 Uiso 1 1 calc R
C2 C 0.0402(5) 0.8941(7) 0.6435(7) 0.064(3) Uani 1 1 d .
H2 H 0.0311 0.8912 0.7000 0.077 Uiso 1 1 calc R
C3 C -0.0123(5) 0.8838(6) 0.5758(7) 0.053(3) Uani 1 1 d .
H3 H -0.0581 0.8742 0.5845 0.063 Uiso 1 1 calc R
C4 C 0.0031(5) 0.8877(5) 0.4907(6) 0.042(2) Uani 1 1 d .
C5 C -0.0484(5) 0.8781(6) 0.4146(7) 0.058(3) Uani 1 1 d .
H5 H -0.0955 0.8703 0.4188 0.069 Uiso 1 1 calc R
C6 C -0.0288(5) 0.8804(8) 0.3360(7) 0.066(3) Uani 1 1 d .
H6 H -0.0624 0.8714 0.2860 0.080 Uiso 1 1 calc R
C7 C 0.0419(5) 0.8961(7) 0.3283(6) 0.057(3) Uani 1 1 d .
H7 H 0.0541 0.8987 0.2733 0.068 Uiso 1 1 calc R
C8 C 0.0913(4) 0.9072(5) 0.3987(6) 0.037(2) Uani 1 1 d .
C9 C 0.0745(4) 0.9035(5) 0.4841(5) 0.035(2) Uani 1 1 d .
C10 C 0.1822(4) 0.9293(6) 0.3151(5) 0.043(2) Uani 1 1 d .
H10A H 0.1526 0.9693 0.2790 0.052 Uiso 1 1 calc R
H10B H 0.1754 0.8754 0.2868 0.052 Uiso 1 1 calc R
C11 C 0.2572(4) 0.9545(5) 0.3236(5) 0.0298(19) Uani 1 1 d .
C12 C 0.4257(5) 0.9034(6) 0.6545(6) 0.049(2) Uani 1 1 d .
H12 H 0.3983 0.8592 0.6677 0.059 Uiso 1 1 calc R
C13 C 0.4986(6) 0.8992(7) 0.6844(7) 0.064(3) Uani 1 1 d .
H13 H 0.5187 0.8551 0.7188 0.077 Uiso 1 1 calc R
C14 C 0.5394(5) 0.9622(7) 0.6613(7) 0.056(3) Uani 1 1 d .
H14 H 0.5881 0.9607 0.6793 0.067 Uiso 1 1 calc R
C15 C 0.5082(4) 1.0286(6) 0.6107(6) 0.041(2) Uani 1 1 d .
C16 C 0.5466(5) 1.0962(6) 0.5847(6) 0.048(2) Uani 1 1 d .
H16 H 0.5957 1.0956 0.5974 0.058 Uiso 1 1 calc R
C17 C 0.5131(5) 1.1610(7) 0.5422(7) 0.058(3) Uani 1 1 d .
H17 H 0.5394 1.2044 0.5251 0.070 Uiso 1 1 calc R
C18 C 0.4390(5) 1.1649(6) 0.5227(7) 0.053(3) Uani 1 1 d .
H18 H 0.4164 1.2112 0.4947 0.063 Uiso 1 1 calc R
C19 C 0.4001(4) 1.0983(6) 0.5460(5) 0.038(2) Uani 1 1 d .
C20 C 0.4331(4) 1.0289(6) 0.5899(5) 0.039(2) Uani 1 1 d .
C21 C 0.2899(4) 1.1682(5) 0.4860(6) 0.044(2) Uani 1 1 d .
H21A H 0.3017 1.1744 0.4284 0.052 Uiso 1 1 calc R
H21B H 0.3037 1.2186 0.5188 0.052 Uiso 1 1 calc R
C22 C 0.2122(5) 1.1543(7) 0.4784(7) 0.052(3) Uani 1 1 d .
C23 C 0.4168(5) 0.8474(6) 0.1976(7) 0.059(3) Uani 1 1 d .
H23 H 0.3882 0.8391 0.2389 0.071 Uiso 1 1 calc R
C24 C 0.4890(5) 0.8279(7) 0.2195(7) 0.063(3) Uani 1 1 d .
H24 H 0.5077 0.8090 0.2752 0.076 Uiso 1 1 calc R
C25 C 0.5312(5) 0.8368(6) 0.1591(7) 0.059(3) Uani 1 1 d .
H25 H 0.5788 0.8234 0.1734 0.071 Uiso 1 1 calc R
C26 C 0.5033(5) 0.8658(6) 0.0760(7) 0.050(3) Uani 1 1 d .
C27 C 0.5435(5) 0.8759(6) 0.0092(8) 0.061(3) Uani 1 1 d .
H27 H 0.5915 0.8642 0.0199 0.073 Uiso 1 1 calc R
C28 C 0.5120(5) 0.9025(7) -0.0696(8) 0.063(3) Uani 1 1 d .
H28 H 0.5388 0.9086 -0.1132 0.076 Uiso 1 1 calc R
C29 C 0.4401(5) 0.9215(6) -0.0884(8) 0.058(3) Uani 1 1 d .
H29 H 0.4195 0.9375 -0.1446 0.069 Uiso 1 1 calc R
C30 C 0.4001(4) 0.9166(5) -0.0249(6) 0.039(2) Uani 1 1 d .
C31 C 0.4303(4) 0.8857(5) 0.0573(6) 0.043(2) Uani 1 1 d .
C32 C 0.2967(5) 0.9654(6) -0.1182(6) 0.047(2) Uani 1 1 d .
H32A H 0.2946 0.9200 -0.1596 0.057 Uiso 1 1 calc R
H32B H 0.3233 1.0106 -0.1379 0.057 Uiso 1 1 calc R
C33 C 0.2228(4) 0.9946(6) -0.1136(6) 0.040(2) Uani 1 1 d .
C34 C 0.0825(4) 0.8560(6) 0.0868(6) 0.045(2) Uani 1 1 d .
H34 H 0.1067 0.8076 0.0778 0.055 Uiso 1 1 calc R
C35 C 0.0097(5) 0.8504(6) 0.0844(6) 0.046(2) Uani 1 1 d .
H35 H -0.0131 0.7992 0.0762 0.056 Uiso 1 1 calc R
C36 C -0.0272(5) 0.9208(6) 0.0943(6) 0.046(2) Uani 1 1 d .
H36 H -0.0759 0.9184 0.0907 0.055 Uiso 1 1 calc R
C37 C 0.0086(4) 0.9976(6) 0.1103(5) 0.038(2) Uani 1 1 d .
C38 C -0.0259(5) 1.0716(7) 0.1238(6) 0.052(3) Uani 1 1 d .
H38 H -0.0744 1.0714 0.1225 0.062 Uiso 1 1 calc R
C39 C 0.0105(5) 1.1430(7) 0.1387(6) 0.051(3) Uani 1 1 d .
H39 H -0.0132 1.1919 0.1472 0.061 Uiso 1 1 calc R
C40 C 0.0841(4) 1.1451(6) 0.1417(6) 0.045(2) Uani 1 1 d .
H40 H 0.1087 1.1948 0.1533 0.054 Uiso 1 1 calc R
C41 C 0.1194(4) 1.0736(5) 0.1276(5) 0.0315(19) Uani 1 1 d .
C42 C 0.0820(4) 0.9974(6) 0.1126(5) 0.033(2) Uani 1 1 d .
C43 C 0.2306(4) 1.1433(6) 0.1475(7) 0.050(2) Uani 1 1 d .
H43A H 0.2279 1.1625 0.2058 0.061 Uiso 1 1 calc R
H43B H 0.2109 1.1862 0.1064 0.061 Uiso 1 1 calc R
C44 C 0.3076(5) 1.1278(7) 0.1403(6) 0.047(2) Uani 1 1 d .
C45 C 0.2575(4) 0.7288(6) 0.1233(5) 0.034(2) Uani 1 1 d .
C46 C 0.2556(5) 0.7412(6) 0.0240(6) 0.043(2) Uani 1 1 d .
N1 N 0.1271(3) 0.9142(4) 0.5546(4) 0.0384(18) Uani 1 1 d .
N2 N 0.3935(3) 0.9650(5) 0.6096(4) 0.0374(17) Uani 1 1 d .
N3 N 0.3883(4) 0.8772(5) 0.1199(5) 0.0434(19) Uani 1 1 d .
N4 N 0.1189(3) 0.9256(5) 0.1009(4) 0.0355(17) Uani 1 1 d .
O1 O 0.1618(3) 0.9248(4) 0.3984(4) 0.0409(15) Uani 1 1 d .
O2 O 0.2913(3) 0.9762(4) 0.3961(4) 0.0396(15) Uani 1 1 d .
O3 O 0.2812(3) 0.9546(4) 0.2529(4) 0.0432(15) Uani 1 1 d .
O4 O 0.3271(3) 1.0975(4) 0.5300(4) 0.0396(14) Uani 1 1 d .
O5 O 0.1912(3) 1.0833(4) 0.4924(4) 0.0453(16) Uani 1 1 d .
O6 O 0.1749(4) 1.2161(5) 0.4562(6) 0.080(3) Uani 1 1 d .
O7 O 0.3310(3) 0.9380(4) -0.0337(4) 0.0446(16) Uani 1 1 d .
O8 O 0.2009(3) 0.9914(4) -0.0421(4) 0.0427(15) Uani 1 1 d .
O9 O 0.1869(3) 1.0206(4) -0.1838(4) 0.0472(16) Uani 1 1 d .
O10 O 0.1906(3) 1.0687(3) 0.1294(4) 0.0376(14) Uani 1 1 d .
O11 O 0.3233(3) 1.0584(4) 0.1130(4) 0.0475(16) Uani 1 1 d .
O12 O 0.3486(3) 1.1859(4) 0.1623(6) 0.078(3) Uani 1 1 d .
O13 O 0.2658(3) 0.6556(4) 0.1503(4) 0.0425(15) Uani 1 1 d .
O14 O 0.2715(4) 0.6806(4) -0.0170(4) 0.0532(18) Uani 1 1 d .
O15 O 0.2496(3) 0.7923(4) 0.1665(4) 0.0414(15) Uani 1 1 d .
O16 O 0.2374(4) 0.8135(4) -0.0045(4) 0.0517(17) Uani 1 1 d .
O1W O 0.2545(3) 1.0292(4) 0.6783(4) 0.0484(17) Uani 1 1 d .
H1W H 0.2372 1.0173 0.7234 0.073 Uiso 1 1 d R
H2W H 0.2443 1.0799 0.6658 0.073 Uiso 1 1 d R
O4W O 0.1707(7) 0.7061(8) 0.3077(7) 0.175(6) Uani 1 1 d .
H8W H 0.1367 0.6742 0.2855 0.262 Uiso 1 1 d R
H7W H 0.1747 0.7011 0.3630 0.262 Uiso 1 1 d R
Pr1 Pr 0.25554(2) 0.96012(3) 0.53853(3) 0.03157(15) Uani 1 1 d .
Pr2 Pr 0.25711(2) 0.93328(3) 0.09493(3) 0.03240(15) Uani 1 1 d .
O2W O 0.6959(4) 0.8231(4) 0.2612(5) 0.073(2) Uani 1 1 d .
H3W H 0.7371 0.8070 0.2627 0.109 Uiso 1 1 d R
H4W H 0.6719 0.7849 0.2753 0.109 Uiso 1 1 d R
O3W O 0.8181(4) 0.8005(5) 0.1946(5) 0.091(3) Uani 1 1 d .
H5W H 0.8484 0.8364 0.1950 0.136 Uiso 1 1 d R
H6W H 0.7878 0.8065 0.1507 0.136 Uiso 1 1 d R

loop_
_atom_site_aniso_label
_atom_site_aniso_U_11
_atom_site_aniso_U_22
_atom_site_aniso_U_33
_atom_site_aniso_U_23
_atom_site_aniso_U_13
_atom_site_aniso_U_12
C1 0.051(6) 0.077(8) 0.032(5) 0.002(5) 0.010(5) -0.017(5)
C2 0.062(7) 0.082(8) 0.050(7) -0.010(6) 0.018(6) -0.020(6)
C3 0.052(6) 0.052(7) 0.061(7) -0.007(5) 0.029(5) -0.001(5)
C4 0.041(5) 0.040(6) 0.051(6) -0.002(5) 0.019(5) -0.003(4)
C5 0.030(5) 0.071(8) 0.071(8) 0.004(6) 0.006(5) -0.013(5)
C6 0.042(6) 0.111(10) 0.041(6) 0.002(6) -0.005(5) -0.013(6)
C7 0.041(5) 0.097(9) 0.032(5) 0.010(5) 0.006(5) -0.013(5)
C8 0.030(4) 0.041(6) 0.038(5) 0.003(4) 0.001(4) -0.005(4)
C9 0.038(5) 0.032(5) 0.037(5) 0.000(4) 0.010(4) 0.002(4)
C10 0.043(5) 0.064(7) 0.025(5) 0.001(4) 0.013(4) -0.003(5)
C11 0.033(4) 0.034(5) 0.023(4) 0.001(3) 0.006(4) 0.001(4)
C12 0.046(5) 0.042(6) 0.056(6) 0.006(5) -0.002(5) 0.001(5)
C13 0.064(7) 0.061(8) 0.061(7) 0.005(6) -0.007(6) 0.018(6)
C14 0.042(6) 0.063(7) 0.061(7) -0.015(6) 0.002(5) 0.005(5)
C15 0.038(5) 0.041(6) 0.038(5) -0.011(4) -0.006(4) 0.009(4)
C16 0.036(5) 0.055(7) 0.054(6) -0.010(5) 0.009(5) -0.006(5)
C17 0.055(6) 0.050(7) 0.072(8) 0.001(6) 0.021(6) -0.013(5)
C18 0.043(5) 0.045(6) 0.070(7) 0.008(5) 0.009(5) -0.007(5)
C19 0.033(5) 0.046(6) 0.032(5) -0.002(4) 0.003(4) 0.004(4)
C20 0.035(5) 0.046(6) 0.033(5) -0.010(4) 0.000(4) 0.005(4)
C21 0.044(5) 0.033(6) 0.052(6) 0.017(4) 0.005(4) 0.004(4)
C22 0.053(6) 0.046(7) 0.059(7) 0.026(5) 0.014(5) 0.010(5)
C23 0.057(6) 0.067(8) 0.048(6) -0.012(5) -0.004(5) 0.018(6)
C24 0.064(7) 0.064(8) 0.051(7) -0.010(5) -0.019(6) 0.014(6)
C25 0.045(6) 0.053(7) 0.073(8) -0.021(6) -0.003(6) 0.012(5)
C26 0.037(5) 0.040(6) 0.072(7) -0.009(5) 0.003(5) 0.007(4)
C27 0.031(5) 0.054(7) 0.100(9) -0.014(7) 0.020(6) 0.006(5)
C28 0.048(6) 0.061(8) 0.088(9) -0.007(7) 0.029(6) 0.003(5)
C29 0.052(6) 0.053(7) 0.075(8) -0.009(6) 0.031(6) -0.001(5)
C30 0.040(5) 0.033(5) 0.049(6) -0.005(4) 0.019(4) -0.001(4)
C31 0.041(5) 0.031(5) 0.059(6) -0.011(5) 0.017(5) 0.001(4)
C32 0.052(6) 0.053(6) 0.039(5) -0.009(5) 0.015(5) 0.006(5)
C33 0.041(5) 0.043(6) 0.034(5) 0.000(4) 0.006(4) -0.005(4)
C34 0.037(5) 0.055(7) 0.045(6) 0.002(5) 0.009(4) 0.000(5)
C35 0.045(5) 0.046(6) 0.046(6) -0.003(5) 0.004(4) -0.015(5)
C36 0.032(5) 0.066(7) 0.039(5) 0.011(5) 0.005(4) 0.000(5)
C37 0.040(5) 0.047(6) 0.026(5) 0.010(4) 0.003(4) -0.001(5)
C38 0.035(5) 0.071(8) 0.050(6) 0.011(5) 0.011(5) 0.003(5)
C39 0.042(5) 0.061(7) 0.054(6) 0.009(5) 0.020(5) 0.020(5)
C40 0.040(5) 0.050(6) 0.046(6) 0.002(5) 0.008(4) 0.010(5)
C41 0.027(4) 0.036(5) 0.032(5) -0.002(4) 0.006(4) -0.002(4)
C42 0.028(4) 0.052(6) 0.021(4) 0.007(4) 0.005(3) 0.001(4)
C43 0.041(5) 0.046(6) 0.065(7) -0.005(5) 0.010(5) -0.005(5)
C44 0.038(5) 0.050(7) 0.055(6) 0.003(5) 0.013(5) -0.003(5)
C45 0.034(5) 0.042(6) 0.025(4) 0.003(4) 0.001(4) -0.003(4)
C46 0.062(6) 0.039(6) 0.031(5) -0.005(5) 0.017(4) -0.012(5)
N1 0.034(4) 0.048(5) 0.034(4) 0.003(3) 0.008(3) -0.010(3)
N2 0.030(4) 0.041(5) 0.038(4) -0.001(3) -0.004(3) 0.004(3)
N3 0.040(4) 0.046(5) 0.043(5) -0.009(4) 0.005(4) 0.002(4)
N4 0.033(4) 0.045(5) 0.029(4) -0.005(3) 0.008(3) -0.008(4)
O1 0.033(3) 0.064(4) 0.026(3) 0.000(3) 0.007(3) -0.010(3)
O2 0.035(3) 0.054(4) 0.028(3) 0.003(3) 0.002(3) -0.011(3)
O3 0.050(4) 0.054(4) 0.029(3) -0.001(3) 0.015(3) 0.000(3)
O4 0.031(3) 0.044(4) 0.042(4) -0.002(3) 0.002(3) -0.001(3)
O5 0.034(3) 0.045(4) 0.057(4) 0.011(3) 0.010(3) 0.005(3)
O6 0.049(4) 0.065(5) 0.128(7) 0.047(5) 0.018(4) 0.010(4)
O7 0.038(3) 0.056(4) 0.045(4) -0.001(3) 0.020(3) 0.004(3)
O8 0.043(3) 0.057(4) 0.031(3) 0.005(3) 0.016(3) 0.004(3)
O9 0.050(4) 0.055(4) 0.034(4) 0.003(3) 0.003(3) 0.005(3)
O10 0.027(3) 0.039(4) 0.047(4) -0.002(3) 0.009(3) -0.005(3)
O11 0.040(3) 0.046(4) 0.061(4) -0.003(3) 0.024(3) -0.003(3)
O12 0.043(4) 0.051(5) 0.146(8) -0.032(5) 0.033(4) -0.014(4)
O13 0.058(4) 0.038(4) 0.030(3) -0.003(3) 0.003(3) 0.000(3)
O14 0.091(5) 0.042(4) 0.034(4) -0.008(3) 0.031(4) -0.003(4)
O15 0.059(4) 0.031(4) 0.036(3) -0.006(3) 0.013(3) 0.001(3)
O16 0.085(5) 0.041(4) 0.027(3) -0.004(3) 0.007(3) 0.000(4)
O1W 0.071(4) 0.043(4) 0.038(4) -0.007(3) 0.028(3) -0.004(3)
O4W 0.238(15) 0.187(13) 0.091(8) -0.023(8) 0.010(9) -0.056(11)
Pr1 0.0333(3) 0.0355(3) 0.0260(3) 0.0016(2) 0.00536(19) -0.0020(2)
Pr2 0.0333(3) 0.0361(3) 0.0291(3) -0.0020(2) 0.0088(2) 0.0015(2)
O2W 0.061(4) 0.048(5) 0.106(6) 0.005(4) 0.006(4) -0.003(4)
O3W 0.096(6) 0.083(6) 0.096(7) -0.013(5) 0.024(5) -0.005(5)

loop_
_atom_type_symbol
_atom_type_description
_atom_type_scat_dispersion_real
_atom_type_scat_dispersion_imag
_atom_type_scat_source
C C 0.0033 0.0016 'International Tables Vol C Tables 4.2.6.8 and 6.1.1.4'
H H 0.0000 0.0000 'International Tables Vol C Tables 4.2.6.8 and 6.1.1.4'
N N 0.0061 0.0033 'International Tables Vol C Tables 4.2.6.8 and 6.1.1.4'
O O 0.0106 0.0060 'International Tables Vol C Tables 4.2.6.8 and 6.1.1.4'
Pr Pr -0.2180 2.8214 'International Tables Vol C Tables 4.2.6.8 and 6.1.1.4'

loop_
_geom_angle_atom_site_label_1
_geom_angle_atom_site_label_2
_geom_angle_atom_site_label_3
_geom_angle
_geom_angle_site_symmetry_1
_geom_angle_site_symmetry_3
N1 C1 C2 124.9(9) . .
N1 C1 H1 117.6 . .
C2 C1 H1 117.6 . .
C3 C2 C1 120.4(10) . .
C3 C2 H2 119.8 . .
C1 C2 H2 119.8 . .
C2 C3 C4 118.8(9) . .
C2 C3 H3 120.6 . .
C4 C3 H3 120.6 . .
C5 C4 C3 123.4(8) . .
C5 C4 C9 120.2(8) . .
C3 C4 C9 116.4(9) . .
C6 C5 C4 119.5(9) . .
C6 C5 H5 120.2 . .
C4 C5 H5 120.2 . .
C5 C6 C7 121.0(9) . .
C5 C6 H6 119.5 . .
C7 C6 H6 119.5 . .
C8 C7 C6 120.8(9) . .
C8 C7 H7 119.6 . .
C6 C7 H7 119.6 . .
C7 C8 O1 125.5(8) . .
C7 C8 C9 121.1(8) . .
O1 C8 C9 113.4(7) . .
N1 C9 C4 123.6(8) . .
N1 C9 C8 119.1(7) . .
C4 C9 C8 117.4(8) . .
O1 C10 C11 110.9(7) . .
O1 C10 H10A 109.5 . .
C11 C10 H10A 109.5 . .
O1 C10 H10B 109.5 . .
C11 C10 H10B 109.5 . .
H10A C10 H10B 108.1 . .
O2 C11 O3 124.7(7) . .
O2 C11 C10 120.1(7) . .
O3 C11 C10 115.1(7) . .
N2 C12 C13 124.6(9) . .
N2 C12 H12 117.7 . .
C13 C12 H12 117.7 . .
C14 C13 C12 117.7(10) . .
C14 C13 H13 121.1 . .
C12 C13 H13 121.1 . .
C13 C14 C15 120.3(9) . .
C13 C14 H14 119.8 . .
C15 C14 H14 119.8 . .
C14 C15 C16 123.7(8) . .
C14 C15 C20 116.6(9) . .
C16 C15 C20 119.6(8) . .
C17 C16 C15 120.6(9) . .
C17 C16 H16 119.7 . .
C15 C16 H16 119.7 . .
C16 C17 C18 121.5(9) . .
C16 C17 H17 119.2 . .
C18 C17 H17 119.2 . .
C19 C18 C17 118.9(9) . .
C19 C18 H18 120.6 . .
C17 C18 H18 120.6 . .
O4 C19 C18 122.6(8) . .
O4 C19 C20 115.9(8) . .
C18 C19 C20 121.5(8) . .
N2 C20 C19 119.6(7) . .
N2 C20 C15 122.6(8) . .
C19 C20 C15 117.8(8) . .
O4 C21 C22 108.8(7) . .
O4 C21 H21A 109.9 . .
C22 C21 H21A 109.9 . .
O4 C21 H21B 109.9 . .
C22 C21 H21B 109.9 . .
H21A C21 H21B 108.3 . .
O6 C22 O5 126.5(9) . .
O6 C22 C21 115.1(9) . .
O5 C22 C21 118.4(8) . .
N3 C23 C24 122.2(10) . .
N3 C23 H23 118.9 . .
C24 C23 H23 118.9 . .
C25 C24 C23 119.8(10) . .
C25 C24 H24 120.1 . .
C23 C24 H24 120.1 . .
C24 C25 C26 120.2(9) . .
C24 C25 H25 119.9 . .
C26 C25 H25 119.9 . .
C25 C26 C27 123.7(9) . .
C25 C26 C31 117.9(9) . .
C27 C26 C31 118.4(10) . .
C28 C27 C26 119.7(9) . .
C28 C27 H27 120.2 . .
C26 C27 H27 120.2 . .
C27 C28 C29 122.1(11) . .
C27 C28 H28 119.0 . .
C29 C28 H28 119.0 . .
C30 C29 C28 120.3(11) . .
C30 C29 H29 119.9 . .
C28 C29 H29 119.9 . .
O7 C30 C29 125.8(9) . .
O7 C30 C31 115.0(7) . .
C29 C30 C31 119.2(9) . .
N3 C31 C30 118.7(8) . .
N3 C31 C26 121.2(9) . .
C30 C31 C26 120.1(9) . .
O7 C32 C33 109.5(7) . .
O7 C32 H32A 109.8 . .
C33 C32 H32A 109.8 . .
O7 C32 H32B 109.8 . .
C33 C32 H32B 109.8 . .
H32A C32 H32B 108.2 . .
O9 C33 O8 124.4(8) . .
O9 C33 C32 115.9(8) . .
O8 C33 C32 119.7(8) . .
N4 C34 C35 124.0(9) . .
N4 C34 H34 118.0 . .
C35 C34 H34 118.0 . .
C36 C35 C34 119.1(9) . .
C36 C35 H35 120.5 . .
C34 C35 H35 120.5 . .
C35 C36 C37 119.8(8) . .
C35 C36 H36 120.1 . .
C37 C36 H36 120.1 . .
C38 C37 C42 120.1(9) . .
C38 C37 C36 122.6(8) . .
C42 C37 C36 117.3(8) . .
C39 C38 C37 120.3(9) . .
C39 C38 H38 119.8 . .
C37 C38 H38 119.8 . .
C38 C39 C40 121.1(9) . .
C38 C39 H39 119.4 . .
C40 C39 H39 119.4 . .
C41 C40 C39 119.9(9) . .
C41 C40 H40 120.0 . .
C39 C40 H40 120.0 . .
O10 C41 C40 124.7(8) . .
O10 C41 C42 115.5(7) . .
C40 C41 C42 119.8(7) . .
N4 C42 C37 122.4(8) . .
N4 C42 C41 118.9(7) . .
C37 C42 C41 118.7(8) . .
O10 C43 C44 110.2(8) . .
O10 C43 H43A 109.6 . .
C44 C43 H43A 109.6 . .
O10 C43 H43B 109.6 . .
C44 C43 H43B 109.6 . .
H43A C43 H43B 108.1 . .
O12 C44 O11 126.0(9) . .
O12 C44 C43 116.1(9) . .
O11 C44 C43 117.9(8) . .
O15 C45 O13 127.5(8) . .
O15 C45 C46 116.8(8) . .
O13 C45 C46 115.7(8) . .
O14 C46 O16 128.3(8) . .
O14 C46 C45 116.8(8) . .
O16 C46 C45 114.9(8) . .
C1 N1 C9 116.0(7) . .
C1 N1 Pr1 121.5(6) . .
C9 N1 Pr1 122.2(5) . .
C12 N2 C20 117.9(7) . .
C12 N2 Pr1 122.6(6) . .
C20 N2 Pr1 119.0(5) . .
C23 N3 C31 118.7(8) . .
C23 N3 Pr2 119.0(6) . .
C31 N3 Pr2 121.9(6) . .
C34 N4 C42 117.3(7) . .
C34 N4 Pr2 122.3(6) . .
C42 N4 Pr2 120.2(5) . .
C8 O1 C10 116.3(6) . .
C8 O1 Pr1 124.5(5) . .
C10 O1 Pr1 119.0(5) . .
C11 O2 Pr1 126.9(5) . .
C11 O3 Pr2 147.2(5) . .
C19 O4 C21 118.6(6) . .
C19 O4 Pr1 121.8(5) . .
C21 O4 Pr1 117.7(4) . .
C22 O5 Pr1 130.4(6) . .
C30 O7 C32 117.0(7) . .
C30 O7 Pr2 124.4(5) . .
C32 O7 Pr2 118.7(5) . .
C33 O8 Pr2 129.3(6) . .
C41 O10 C43 117.3(6) . .
C41 O10 Pr2 124.6(5) . .
C43 O10 Pr2 118.1(5) . .
C44 O11 Pr2 129.7(6) . .
C45 O13 Pr1 118.1(5) . 4_575
C46 O14 Pr1 119.0(5) . 4_575
C45 O15 Pr2 118.0(5) . .
C46 O16 Pr2 119.6(5) . .
Pr1 O1W H1W 134.4 . .
Pr1 O1W H2W 105.7 . .
H1W O1W H2W 107.1 . .
H8W O4W H7W 105.9 . .
O5 Pr1 O1W 78.7(2) . .
O5 Pr1 O2 81.6(2) . .
O1W Pr1 O2 143.7(2) . .
O5 Pr1 O14 138.6(2) . 4_576
O1W Pr1 O14 138.7(2) . 4_576
O2 Pr1 O14 72.9(2) . 4_576
O5 Pr1 O13 142.4(2) . 4_576
O1W Pr1 O13 74.5(2) . 4_576
O2 Pr1 O13 134.4(2) . 4_576
O14 Pr1 O13 64.37(19) 4_576 4_576
O5 Pr1 O4 62.20(19) . .
O1W Pr1 O4 75.65(19) . .
O2 Pr1 O4 68.21(18) . .
O14 Pr1 O4 131.0(2) 4_576 .
O13 Pr1 O4 132.67(18) 4_576 .
O5 Pr1 O1 71.7(2) . .
O1W Pr1 O1 136.16(19) . .
O2 Pr1 O1 62.26(17) . .
O14 Pr1 O1 67.7(2) 4_576 .
O13 Pr1 O1 111.68(19) 4_576 .
O4 Pr1 O1 115.34(17) . .
O5 Pr1 N1 79.3(2) . .
O1W Pr1 N1 83.4(2) . .
O2 Pr1 N1 122.43(19) . .
O14 Pr1 N1 87.4(2) 4_576 .
O13 Pr1 N1 71.8(2) 4_576 .
O4 Pr1 N1 138.8(2) . .
O1 Pr1 N1 60.21(19) . .
O5 Pr1 N2 121.5(2) . .
O1W Pr1 N2 77.7(2) . .
O2 Pr1 N2 87.2(2) . .
O14 Pr1 N2 89.7(2) 4_576 .
O13 Pr1 N2 77.8(2) 4_576 .
O4 Pr1 N2 60.4(2) . .
O1 Pr1 N2 145.79(19) . .
N1 Pr1 N2 147.5(2) . .
O11 Pr2 O8 85.5(2) . .
O11 Pr2 O3 76.2(2) . .
O8 Pr2 O3 144.5(2) . .
O11 Pr2 O16 139.3(2) . .
O8 Pr2 O16 75.5(2) . .
O3 Pr2 O16 136.4(2) . .
O11 Pr2 O15 140.9(2) . .
O8 Pr2 O15 133.24(19) . .
O3 Pr2 O15 72.43(19) . .
O16 Pr2 O15 64.19(19) . .
O11 Pr2 O10 62.96(18) . .
O8 Pr2 O10 72.66(19) . .
O3 Pr2 O10 71.91(19) . .
O16 Pr2 O10 138.7(2) . .
O15 Pr2 O10 125.44(18) . .
O11 Pr2 N3 78.0(2) . .
O8 Pr2 N3 121.9(2) . .
O3 Pr2 N3 84.1(2) . .
O16 Pr2 N3 82.0(2) . .
O15 Pr2 N3 76.1(2) . .
O10 Pr2 N3 137.72(19) . .
O11 Pr2 O7 73.5(2) . .
O8 Pr2 O7 62.32(18) . .
O3 Pr2 O7 136.40(19) . .
O16 Pr2 O7 65.8(2) . .
O15 Pr2 O7 115.89(18) . .
O10 Pr2 O7 118.49(18) . .
N3 Pr2 O7 59.6(2) . .
O11 Pr2 N4 123.4(2) . .
O8 Pr2 N4 76.0(2) . .
O3 Pr2 N4 88.91(19) . .
O16 Pr2 N4 86.8(2) . .
O15 Pr2 N4 79.0(2) . .
O10 Pr2 N4 60.50(19) . .
N3 Pr2 N4 155.1(2) . .
O7 Pr2 N4 134.13(19) . .
H3W O2W H4W 110.0 . .
H5W O3W H6W 108.7 . .

loop_
_geom_bond_atom_site_label_1
_geom_bond_atom_site_label_2
_geom_bond_distance
_geom_bond_site_symmetry_2
C1 N1 1.296(11) .
C1 C2 1.388(13) .
C1 H1 0.9300 .
C2 C3 1.334(14) .
C2 H2 0.9300 .
C3 C4 1.412(13) .
C3 H3 0.9300 .
C4 C5 1.410(13) .
C4 C9 1.422(11) .
C5 C6 1.347(13) .
C5 H5 0.9300 .
C6 C7 1.412(13) .
C6 H6 0.9300 .
C7 C8 1.329(11) .
C7 H7 0.9300 .
C8 O1 1.388(9) .
C8 C9 1.428(11) .
C9 N1 1.364(10) .
C10 O1 1.425(9) .
C10 C11 1.483(11) .
C10 H10A 0.9700 .
C10 H10B 0.9700 .
C11 O2 1.251(9) .
C11 O3 1.270(8) .
C12 N2 1.303(11) .
C12 C13 1.399(13) .
C12 H12 0.9300 .
C13 C14 1.369(14) .
C13 H13 0.9300 .
C14 C15 1.397(13) .
C14 H14 0.9300 .
C15 C16 1.415(13) .
C15 C20 1.425(11) .
C16 C17 1.335(13) .
C16 H16 0.9300 .
C17 C18 1.408(13) .
C17 H17 0.9300 .
C18 C19 1.390(12) .
C18 H18 0.9300 .
C19 O4 1.383(9) .
C19 C20 1.400(12) .
C20 N2 1.347(11) .
C21 O4 1.448(9) .
C21 C22 1.498(12) .
C21 H21A 0.9700 .
C21 H21B 0.9700 .
C22 O6 1.238(11) .
C22 O5 1.242(11) .
C23 N3 1.327(11) .
C23 C24 1.405(13) .
C23 H23 0.9300 .
C24 C25 1.358(14) .
C24 H24 0.9300 .
C25 C26 1.391(14) .
C25 H25 0.9300 .
C26 C27 1.415(14) .
C26 C31 1.420(12) .
C27 C28 1.339(15) .
C27 H27 0.9300 .
C28 C29 1.396(14) .
C28 H28 0.9300 .
C29 C30 1.364(12) .
C29 H29 0.9300 .
C30 O7 1.357(10) .
C30 C31 1.399(12) .
C31 N3 1.383(11) .
C32 O7 1.433(10) .
C32 C33 1.514(12) .
C32 H32A 0.9700 .
C32 H32B 0.9700 .
C33 O9 1.257(10) .
C33 O8 1.261(10) .
C34 N4 1.318(11) .
C34 C35 1.400(11) .
C34 H34 0.9300 .
C35 C36 1.360(12) .
C35 H35 0.9300 .
C36 C37 1.415(13) .
C36 H36 0.9300 .
C37 C38 1.396(13) .
C37 C42 1.408(11) .
C38 C39 1.343(13) .
C38 H38 0.9300 .
C39 C40 1.412(12) .
C39 H39 0.9300 .
C40 C41 1.372(11) .
C40 H40 0.9300 .
C41 O10 1.370(9) .
C41 C42 1.418(11) .
C42 N4 1.385(11) .
C43 O10 1.425(10) .
C43 C44 1.528(12) .
C43 H43A 0.9700 .
C43 H43B 0.9700 .
C44 O12 1.230(11) .
C44 O11 1.251(11) .
C45 O15 1.247(10) .
C45 O13 1.249(10) .
C45 C46 1.555(11) .
C46 O14 1.233(10) .
C46 O16 1.271(11) .
N1 Pr1 2.638(6) .
N2 Pr1 2.691(6) .
N3 Pr2 2.645(7) .
N4 Pr2 2.684(6) .
O1 Pr1 2.633(5) .
O2 Pr1 2.454(5) .
O3 Pr2 2.447(6) .
O4 Pr1 2.619(6) .
O5 Pr1 2.378(6) .
O7 Pr2 2.662(6) .
O8 Pr2 2.403(6) .
O10 Pr2 2.629(6) .
O11 Pr2 2.371(6) .
O13 Pr1 2.532(6) 4_575
O14 Pr1 2.461(6) 4_575
O15 Pr2 2.542(6) .
O16 Pr2 2.458(6) .
O1W Pr1 2.449(5) .
O1W H1W 0.8524 .
O1W H2W 0.8518 .
O4W H8W 0.8540 .
O4W H7W 0.8543 .
Pr1 O14 2.461(6) 4_576
Pr1 O13 2.532(6) 4_576
O2W H3W 0.8306 .
O2W H4W 0.8213 .
O3W H5W 0.8210 .
O3W H6W 0.8215 .

loop_
_geom_torsion_atom_site_label_1
_geom_torsion_atom_site_label_2
_geom_torsion_atom_site_label_3
_geom_torsion_atom_site_label_4
_geom_torsion
_geom_torsion_site_symmetry_4
N1 C1 C2 C3 -0.1(18) .
C1 C2 C3 C4 0.6(17) .
C2 C3 C4 C5 -179.7(10) .
C2 C3 C4 C9 -0.7(14) .
C3 C4 C5 C6 -178.1(10) .
C9 C4 C5 C6 3.0(15) .
C4 C5 C6 C7 -3.0(18) .
C5 C6 C7 C8 1.5(18) .
C6 C7 C8 O1 -178.4(10) .
C6 C7 C8 C9 0.1(16) .
C5 C4 C9 N1 179.4(9) .
C3 C4 C9 N1 0.4(13) .
C5 C4 C9 C8 -1.4(13) .
C3 C4 C9 C8 179.7(8) .
C7 C8 C9 N1 179.1(9) .
O1 C8 C9 N1 -2.2(11) .
C7 C8 C9 C4 -0.1(13) .
O1 C8 C9 C4 178.6(7) .
O1 C10 C11 O2 -6.8(12) .
O1 C10 C11 O3 175.4(7) .
N2 C12 C13 C14 -3.3(16) .
C12 C13 C14 C15 1.0(15) .
C13 C14 C15 C16 179.5(10) .
C13 C14 C15 C20 3.5(14) .
C14 C15 C16 C17 -174.7(10) .
C20 C15 C16 C17 1.1(14) .
C15 C16 C17 C18 0.8(16) .
C16 C17 C18 C19 -2.1(16) .
C17 C18 C19 O4 179.4(8) .
C17 C18 C19 C20 1.4(14) .
O4 C19 C20 N2 3.3(12) .
C18 C19 C20 N2 -178.6(8) .
O4 C19 C20 C15 -177.6(7) .
C18 C19 C20 C15 0.5(13) .
C14 C15 C20 N2 -6.6(13) .
C16 C15 C20 N2 177.3(8) .
C14 C15 C20 C19 174.4(8) .
C16 C15 C20 C19 -1.8(12) .
O4 C21 C22 O6 167.7(9) .
O4 C21 C22 O5 -14.1(13) .
N3 C23 C24 C25 -2.3(16) .
C23 C24 C25 C26 0.6(16) .
C24 C25 C26 C27 -179.3(10) .
C24 C25 C26 C31 0.2(15) .
C25 C26 C27 C28 178.5(10) .
C31 C26 C27 C28 -0.9(15) .
C26 C27 C28 C29 0.4(17) .
C27 C28 C29 C30 2.8(16) .
C28 C29 C30 O7 175.9(9) .
C28 C29 C30 C31 -5.4(14) .
O7 C30 C31 N3 1.9(12) .
C29 C30 C31 N3 -176.9(8) .
O7 C30 C31 C26 -176.3(8) .
C29 C30 C31 C26 4.9(13) .
C25 C26 C31 N3 0.6(13) .
C27 C26 C31 N3 -179.9(8) .
C25 C26 C31 C30 178.8(9) .
C27 C26 C31 C30 -1.8(13) .
O7 C32 C33 O9 179.8(7) .
O7 C32 C33 O8 -0.5(12) .
N4 C34 C35 C36 2.3(14) .
C34 C35 C36 C37 -2.5(13) .
C35 C36 C37 C38 -177.9(9) .
C35 C36 C37 C42 1.8(12) .
C42 C37 C38 C39 0.3(14) .
C36 C37 C38 C39 180.0(9) .
C37 C38 C39 C40 -0.5(15) .
C38 C39 C40 C41 1.3(14) .
C39 C40 C41 O10 -179.8(8) .
C39 C40 C41 C42 -1.8(13) .
C38 C37 C42 N4 179.0(8) .
C36 C37 C42 N4 -0.7(11) .
C38 C37 C42 C41 -0.9(12) .
C36 C37 C42 C41 179.4(7) .
O10 C41 C42 N4 -0.1(10) .
C40 C41 C42 N4 -178.2(7) .
O10 C41 C42 C37 179.8(7) .
C40 C41 C42 C37 1.6(12) .
O10 C43 C44 O12 -173.6(9) .
O10 C43 C44 O11 6.5(13) .
O15 C45 C46 O14 171.7(8) .
O13 C45 C46 O14 -9.3(12) .
O15 C45 C46 O16 -8.4(12) .
O13 C45 C46 O16 170.6(8) .
C2 C1 N1 C9 -0.2(15) .
C2 C1 N1 Pr1 172.8(8) .
C4 C9 N1 C1 0.0(13) .
C8 C9 N1 C1 -179.2(9) .
C4 C9 N1 Pr1 -172.9(6) .
C8 C9 N1 Pr1 7.9(11) .
C13 C12 N2 C20 0.5(14) .
C13 C12 N2 Pr1 172.6(8) .
C19 C20 N2 C12 -176.4(8) .
C15 C20 N2 C12 4.6(12) .
C19 C20 N2 Pr1 11.3(10) .
C15 C20 N2 Pr1 -167.8(6) .
C24 C23 N3 C31 3.0(14) .
C24 C23 N3 Pr2 -170.5(7) .
C30 C31 N3 C23 179.6(8) .
C26 C31 N3 C23 -2.2(13) .
C30 C31 N3 Pr2 -7.0(11) .
C26 C31 N3 Pr2 171.2(6) .
C35 C34 N4 C42 -1.1(13) .
C35 C34 N4 Pr2 -176.2(7) .
C37 C42 N4 C34 0.4(11) .
C41 C42 N4 C34 -179.8(7) .
C37 C42 N4 Pr2 175.6(5) .
C41 C42 N4 Pr2 -4.6(9) .
C7 C8 O1 C10 -1.5(13) .
C9 C8 O1 C10 179.9(8) .
C7 C8 O1 Pr1 174.1(8) .
C9 C8 O1 Pr1 -4.6(10) .
C11 C10 O1 C8 175.9(7) .
C11 C10 O1 Pr1 0.1(9) .
O3 C11 O2 Pr1 -170.9(6) .
C10 C11 O2 Pr1 11.6(11) .
O2 C11 O3 Pr2 -175.2(6) .
C10 C11 O3 Pr2 2.4(14) .
C18 C19 O4 C21 1.0(12) .
C20 C19 O4 C21 179.1(7) .
C18 C19 O4 Pr1 164.8(7) .
C20 C19 O4 Pr1 -17.2(9) .
C22 C21 O4 C19 -178.3(7) .
C22 C21 O4 Pr1 17.3(9) .
O6 C22 O5 Pr1 -178.3(8) .
C21 C22 O5 Pr1 3.8(14) .
C29 C30 O7 C32 2.2(13) .
C31 C30 O7 C32 -176.4(8) .
C29 C30 O7 Pr2 -177.2(7) .
C31 C30 O7 Pr2 4.1(10) .
C33 C32 O7 C30 -174.3(7) .
C33 C32 O7 Pr2 5.2(9) .
O9 C33 O8 Pr2 174.1(6) .
C32 C33 O8 Pr2 -5.6(12) .
C40 C41 O10 C43 0.3(12) .
C42 C41 O10 C43 -177.8(7) .
C40 C41 O10 Pr2 -176.9(6) .
C42 C41 O10 Pr2 5.0(9) .
C44 C43 O10 C41 -175.9(7) .
C44 C43 O10 Pr2 1.4(10) .
O12 C44 O11 Pr2 166.5(8) .
C43 C44 O11 Pr2 -13.6(13) .
O15 C45 O13 Pr1 168.0(7) 4_575
C46 C45 O13 Pr1 -11.0(9) 4_575
O16 C46 O14 Pr1 -154.4(8) 4_575
C45 C46 O14 Pr1 25.5(10) 4_575
O13 C45 O15 Pr2 168.8(7) .
C46 C45 O15 Pr2 -12.3(9) .
O14 C46 O16 Pr2 -154.2(8) .
C45 C46 O16 Pr2 26.0(10) .
C22 O5 Pr1 O1W 84.0(9) .
C22 O5 Pr1 O2 -65.3(8) .
C22 O5 Pr1 O14 -117.2(8) 4_576
C22 O5 Pr1 O13 129.2(8) 4_576
C22 O5 Pr1 O4 4.4(8) .
C22 O5 Pr1 O1 -128.8(9) .
C22 O5 Pr1 N1 169.3(9) .
C22 O5 Pr1 N2 16.2(9) .
C11 O2 Pr1 O5 -81.7(7) .
C11 O2 Pr1 O1W -139.4(6) .
C11 O2 Pr1 O14 65.4(7) 4_576
C11 O2 Pr1 O13 85.9(7) 4_576
C11 O2 Pr1 O4 -145.0(7) .
C11 O2 Pr1 O1 -8.0(6) .
C11 O2 Pr1 N1 -10.0(7) .
C11 O2 Pr1 N2 155.9(7) .
C19 O4 Pr1 O5 -175.8(6) .
C21 O4 Pr1 O5 -11.9(5) .
C19 O4 Pr1 O1W 99.5(6) .
C21 O4 Pr1 O1W -96.6(6) .
C19 O4 Pr1 O2 -83.9(6) .
C21 O4 Pr1 O2 80.0(6) .
C19 O4 Pr1 O14 -44.1(6) 4_576
C21 O4 Pr1 O14 119.8(6) 4_576
C19 O4 Pr1 O13 47.2(6) 4_576
C21 O4 Pr1 O13 -148.9(5) 4_576
C19 O4 Pr1 O1 -125.8(5) .
C21 O4 Pr1 O1 38.1(6) .
C19 O4 Pr1 N1 161.3(5) .
C21 O4 Pr1 N1 -34.9(7) .
C19 O4 Pr1 N2 15.8(5) .
C21 O4 Pr1 N2 179.6(6) .
C8 O1 Pr1 O5 -82.0(6) .
C10 O1 Pr1 O5 93.4(6) .
C8 O1 Pr1 O1W -32.0(7) .
C10 O1 Pr1 O1W 143.4(6) .
C8 O1 Pr1 O2 -172.1(7) .
C10 O1 Pr1 O2 3.3(6) .
C8 O1 Pr1 O14 106.2(6) 4_576
C10 O1 Pr1 O14 -78.4(6) 4_576
C8 O1 Pr1 O13 58.0(6) 4_576
C10 O1 Pr1 O13 -126.6(6) 4_576
C8 O1 Pr1 O4 -127.6(6) .
C10 O1 Pr1 O4 47.8(6) .
C8 O1 Pr1 N1 5.9(6) .
C10 O1 Pr1 N1 -178.7(7) .
C8 O1 Pr1 N2 158.4(6) .
C10 O1 Pr1 N2 -26.2(8) .
C1 N1 Pr1 O5 -104.6(8) .
C9 N1 Pr1 O5 68.0(6) .
C1 N1 Pr1 O1W -24.8(7) .
C9 N1 Pr1 O1W 147.7(7) .
C1 N1 Pr1 O2 -177.4(7) .
C9 N1 Pr1 O2 -4.8(7) .
C1 N1 Pr1 O14 114.8(8) 4_576
C9 N1 Pr1 O14 -72.6(6) 4_576
C1 N1 Pr1 O13 51.0(7) 4_576
C9 N1 Pr1 O13 -136.4(7) 4_576
C1 N1 Pr1 O4 -84.0(8) .
C9 N1 Pr1 O4 88.5(7) .
C1 N1 Pr1 O1 -179.5(8) .
C9 N1 Pr1 O1 -6.9(6) .
C1 N1 Pr1 N2 29.5(10) .
C9 N1 Pr1 N2 -157.9(6) .
C12 N2 Pr1 O5 162.5(7) .
C20 N2 Pr1 O5 -25.5(7) .
C12 N2 Pr1 O1W 94.2(7) .
C20 N2 Pr1 O1W -93.8(6) .
C12 N2 Pr1 O2 -119.0(7) .
C20 N2 Pr1 O2 52.9(6) .
C12 N2 Pr1 O14 -46.2(7) 4_576
C20 N2 Pr1 O14 125.8(6) 4_576
C12 N2 Pr1 O13 17.6(7) 4_576
C20 N2 Pr1 O13 -170.4(6) 4_576
C12 N2 Pr1 O4 174.5(8) .
C20 N2 Pr1 O4 -13.5(5) .
C12 N2 Pr1 O1 -93.2(8) .
C20 N2 Pr1 O1 78.8(7) .
C12 N2 Pr1 N1 38.5(9) .
C20 N2 Pr1 N1 -149.5(6) .
C44 O11 Pr2 O8 83.1(8) .
C44 O11 Pr2 O3 -66.2(8) .
C44 O11 Pr2 O16 144.8(7) .
C44 O11 Pr2 O15 -103.5(8) .
C44 O11 Pr2 O10 10.3(8) .
C44 O11 Pr2 N3 -152.9(8) .
C44 O11 Pr2 O7 145.6(8) .
C44 O11 Pr2 N4 13.1(9) .
C33 O8 Pr2 O11 79.6(7) .
C33 O8 Pr2 O3 138.2(7) .
C33 O8 Pr2 O16 -64.0(7) .
C33 O8 Pr2 O15 -94.6(7) .
C33 O8 Pr2 O10 142.7(8) .
C33 O8 Pr2 N3 6.8(8) .
C33 O8 Pr2 O7 6.0(7) .
C33 O8 Pr2 N4 -154.3(8) .
C11 O3 Pr2 O11 134.9(10) .
C11 O3 Pr2 O8 73.7(11) .
C11 O3 Pr2 O16 -74.2(11) .
C11 O3 Pr2 O15 -68.8(10) .
C11 O3 Pr2 O10 69.2(10) .
C11 O3 Pr2 N3 -146.0(10) .
C11 O3 Pr2 O7 -178.1(9) .
C11 O3 Pr2 N4 10.0(10) .
C46 O16 Pr2 O11 116.3(7) .
C46 O16 Pr2 O8 -178.7(7) .
C46 O16 Pr2 O3 -17.3(8) .
C46 O16 Pr2 O15 -23.1(6) .
C46 O16 Pr2 O10 -138.3(6) .
C46 O16 Pr2 N3 55.3(7) .
C46 O16 Pr2 O7 115.5(7) .
C46 O16 Pr2 N4 -102.4(7) .
C45 O15 Pr2 O11 -120.0(6) .
C45 O15 Pr2 O8 50.9(7) .
C45 O15 Pr2 O3 -158.2(6) .
C45 O15 Pr2 O16 17.7(6) .
C45 O15 Pr2 O10 150.5(5) .
C45 O15 Pr2 N3 -70.1(6) .
C45 O15 Pr2 O7 -24.5(6) .
C45 O15 Pr2 N4 109.5(6) .
C41 O10 Pr2 O11 172.2(6) .
C43 O10 Pr2 O11 -5.0(6) .
C41 O10 Pr2 O8 78.3(6) .
C43 O10 Pr2 O8 -98.9(6) .
C41 O10 Pr2 O3 -104.5(6) .
C43 O10 Pr2 O3 78.4(6) .
C41 O10 Pr2 O16 37.1(7) .
C43 O10 Pr2 O16 -140.1(6) .
C41 O10 Pr2 O15 -52.9(6) .
C43 O10 Pr2 O15 129.9(6) .
C41 O10 Pr2 N3 -163.1(5) .
C43 O10 Pr2 N3 19.8(7) .
C41 O10 Pr2 O7 122.0(6) .
C43 O10 Pr2 O7 -55.2(6) .
C41 O10 Pr2 N4 -5.1(5) .
C43 O10 Pr2 N4 177.7(7) .
C23 N3 Pr2 O11 101.7(7) .
C31 N3 Pr2 O11 -71.7(6) .
C23 N3 Pr2 O8 178.6(7) .
C31 N3 Pr2 O8 5.3(7) .
C23 N3 Pr2 O3 24.6(7) .
C31 N3 Pr2 O3 -148.8(7) .
C23 N3 Pr2 O16 -114.0(7) .
C31 N3 Pr2 O16 72.6(6) .
C23 N3 Pr2 O15 -48.8(7) .
C31 N3 Pr2 O15 137.9(7) .
C23 N3 Pr2 O10 79.3(8) .
C31 N3 Pr2 O10 -94.1(7) .
C23 N3 Pr2 O7 179.4(8) .
C31 N3 Pr2 O7 6.1(6) .
C23 N3 Pr2 N4 -49.8(9) .
C31 N3 Pr2 N4 136.8(6) .
C30 O7 Pr2 O11 80.3(6) .
C32 O7 Pr2 O11 -99.2(6) .
C30 O7 Pr2 O8 173.9(7) .
C32 O7 Pr2 O8 -5.5(6) .
C30 O7 Pr2 O3 32.5(7) .
C32 O7 Pr2 O3 -147.0(6) .
C30 O7 Pr2 O16 -100.3(6) .
C32 O7 Pr2 O16 80.2(6) .
C30 O7 Pr2 O15 -58.8(6) .
C32 O7 Pr2 O15 121.7(6) .
C30 O7 Pr2 O10 125.8(6) .
C32 O7 Pr2 O10 -53.7(6) .
C30 O7 Pr2 N3 -5.3(6) .
C32 O7 Pr2 N3 175.2(6) .
C30 O7 Pr2 N4 -158.9(6) .
C32 O7 Pr2 N4 21.6(7) .
C34 N4 Pr2 O11 176.9(6) .
C42 N4 Pr2 O11 1.9(6) .
C34 N4 Pr2 O8 102.0(7) .
C42 N4 Pr2 O8 -73.0(5) .
C34 N4 Pr2 O3 -110.5(7) .
C42 N4 Pr2 O3 74.5(5) .
C34 N4 Pr2 O16 26.1(7) .
C42 N4 Pr2 O16 -148.9(6) .
C34 N4 Pr2 O15 -38.2(6) .
C42 N4 Pr2 O15 146.8(6) .
C34 N4 Pr2 O10 179.7(7) .
C42 N4 Pr2 O10 4.7(5) .
C34 N4 Pr2 N3 -37.1(9) .
C42 N4 Pr2 N3 147.9(6) .
C34 N4 Pr2 O7 77.3(7) .
C42 N4 Pr2 O7 -97.7(6) .
